data_4302450
loop_
_publ_author_name
'Priyabrata Banerjee'
'Stephen Sproules'
'Thomas Weyherm\"uller'
'Serena DeBeer George'
'Karl Wieghardt'

_publ_section_title
;
Electronic Structure of the [Tris(dithiolene)chromium]z (z= 0, 1-, 2-,
3-) Electron Transfer Series and Their Manganese(IV) Analogues. An X-ray
Absorption Spectroscopic and Density Functional Theoretical Study
;
_journal_name_full 'Inorganic Chemistry'
_journal_page_first 5829
_journal_page_last 5847
_journal_paper_doi 10.1021/ic900154v
_journal_volume 48
_journal_year 2009
_chemical_formula_moiety '2 (C24 H20 P), (C12 Mn N6 S6)'
_chemical_formula_sum 'C60 H40 Mn N6 P2 S6'
_chemical_formula_weight 1154.22
_chemical_name_systematic
; 
 ? 
;
_space_group_IT_number 15
_symmetry_cell_setting monoclinic
_symmetry_space_group_name_Hall '-C 2yc'
_symmetry_space_group_name_H-M 'C 1 2/c 1'
_atom_sites_solution_hydrogens geom
_atom_sites_solution_primary direct
_atom_sites_solution_secondary difmap
_audit_creation_method SHELXL-97
_cell_angle_alpha 90.00
_cell_angle_beta 129.923(3)
_cell_angle_gamma 90.00
_cell_formula_units_Z 4
_cell_length_a 28.057(3)
_cell_length_b 13.4050(12)
_cell_length_c 19.675(2)
_cell_measurement_temperature 100(2)
_cell_volume 5675.0(10)
_computing_cell_refinement 'Bruker AXS Collect Software'
_computing_data_collection 'Bruker AXS Collect Software'
_computing_data_reduction 'Bruker AXS Collect Software'
_computing_structure_refinement 'SHELXL-97 (Sheldrick, 1997)'
_computing_structure_solution 'SHELXS-97 (Sheldrick, 1990)'
_diffrn_ambient_temperature 100(2)
_diffrn_measured_fraction_theta_full 0.998
_diffrn_measured_fraction_theta_max 0.998
_diffrn_measurement_device_type 'Bruker KappaCCD'
_diffrn_measurement_method '2437 images at 0.5 stepwise rotation in omega and phi, 20 sec./frame'
_diffrn_radiation_monochromator graphite
_diffrn_radiation_source 'rotating anode'
_diffrn_radiation_type MoK\a
_diffrn_radiation_wavelength 0.71073
_diffrn_reflns_av_R_equivalents 0.0518
_diffrn_reflns_av_sigmaI/netI 0.0353
_diffrn_reflns_limit_h_max 42
_diffrn_reflns_limit_h_min -42
_diffrn_reflns_limit_k_max 20
_diffrn_reflns_limit_k_min -20
_diffrn_reflns_limit_l_max 30
_diffrn_reflns_limit_l_min -30
_diffrn_reflns_number 77606
_diffrn_reflns_theta_full 33.11
_diffrn_reflns_theta_max 33.11
_diffrn_reflns_theta_min 2.92
_exptl_absorpt_coefficient_mu 0.554
_exptl_absorpt_correction_T_max 0.9365
_exptl_absorpt_correction_T_min 0.8513
_exptl_absorpt_correction_type multi-scan
_exptl_absorpt_process_details 'Bruker SADABS 2008/1'
_exptl_crystal_colour 'drak green'
_exptl_crystal_density_diffrn 1.351
_exptl_crystal_density_method 'not measured'
_exptl_crystal_description 'opaque parallelepiped'
_exptl_crystal_F_000 2372
_exptl_crystal_size_max 0.30
_exptl_crystal_size_mid 0.20
_exptl_crystal_size_min 0.12
_refine_diff_density_max 0.542
_refine_diff_density_min -0.863
_refine_diff_density_rms 0.068
_refine_ls_extinction_method none
_refine_ls_goodness_of_fit_ref 1.037
_refine_ls_hydrogen_treatment constr
_refine_ls_matrix_type full
_refine_ls_number_parameters 339
_refine_ls_number_reflns 10774
_refine_ls_number_restraints 0
_refine_ls_restrained_S_all 1.037
_refine_ls_R_factor_all 0.0606
_refine_ls_R_factor_gt 0.0401
_refine_ls_shift/su_max 0.001
_refine_ls_shift/su_mean 0.000
_refine_ls_structure_factor_coef Fsqd
_refine_ls_weighting_details 'calc w=1/[\s^2^(Fo^2^)+(0.0533P)^2^+4.1485P] where P=(Fo^2^+2Fc^2^)/3'
_refine_ls_weighting_scheme calc
_refine_ls_wR_factor_gt 0.0976
_refine_ls_wR_factor_ref 0.1083
_reflns_number_gt 8256
_reflns_number_total 10774
_reflns_threshold_expression >2sigma(I)
_cod_data_source_file ic900154v_si_002_3.cif
_cod_data_source_block 7
_cod_depositor_comments
;
The following automatic conversions were performed:
'_exptl_absorpt_correction_type' value 'Multi-Scan' changed to
'multi-scan' according to
'/home/saulius/struct/CIF-dictionaries/cif_core.dic' dictionary named
'cif_core.dic' version 2.4.1 from 2010-06-29.

Automatic conversion script
Id: cif_fix_enum 1527 2010-12-29 10:47:43Z saulius 
;
_cod_database_code 4302450

loop_
_symmetry_equiv_pos_as_xyz
'x, y, z'
'-x, y, -z+1/2'
'x+1/2, y+1/2, z'
'-x+1/2, y+1/2, -z+1/2'
'-x, -y, -z'
'x, -y, z-1/2'
'-x+1/2, -y+1/2, -z'
'x+1/2, -y+1/2, z-1/2'

loop_
_atom_site_label
_atom_site_type_symbol
_atom_site_fract_x
_atom_site_fract_y
_atom_site_fract_z
_atom_site_U_iso_or_equiv
_atom_site_adp_type
_atom_site_occupancy
_atom_site_symmetry_multiplicity
_atom_site_calc_flag
_atom_site_refinement_flags
_atom_site_disorder_assembly
_atom_site_disorder_group
Mn1 Mn 0.0000 0.70348(2) 0.2500 0.01946(6) Uani 1 2 d S . .
S1 S 0.073572(15) 0.82853(3) 0.33276(2) 0.02595(8) Uani 1 1 d . . .
C2 C 0.03075(6) 0.93853(9) 0.28583(8) 0.0227(2) Uani 1 1 d . . .
C5 C 0.06429(8) 1.03000(11) 0.32688(10) 0.0342(3) Uani 1 1 d . . .
N6 N 0.09153(9) 1.10269(12) 0.36143(11) 0.0552(5) Uani 1 1 d . . .
S11 S 0.007421(17) 0.69152(3) 0.13870(2) 0.02670(8) Uani 1 1 d . . .
C12 C 0.07702(6) 0.62679(10) 0.19046(9) 0.0245(3) Uani 1 1 d . . .
C13 C 0.10961(6) 0.58724(10) 0.27304(9) 0.0238(3) Uani 1 1 d . . .
S14 S 0.083013(16) 0.59299(2) 0.33255(2) 0.02341(7) Uani 1 1 d . . .
C15 C 0.09854(7) 0.61822(12) 0.14131(10) 0.0313(3) Uani 1 1 d . . .
N16 N 0.11414(7) 0.61323(13) 0.09965(10) 0.0431(4) Uani 1 1 d . . .
C17 C 0.16704(7) 0.53481(11) 0.31380(11) 0.0306(3) Uani 1 1 d . . .
N18 N 0.21305(7) 0.49236(11) 0.34790(12) 0.0433(4) Uani 1 1 d . . .
P20 P 0.328336(16) 0.67575(2) 0.28963(2) 0.01952(7) Uani 1 1 d . . .
C21 C 0.27173(6) 0.65602(10) 0.17232(8) 0.0213(2) Uani 1 1 d . . .
C22 C 0.25072(7) 0.55991(10) 0.13831(9) 0.0277(3) Uani 1 1 d . . .
H22 H 0.2674 0.5040 0.1770 0.033 Uiso 1 1 calc R . .
C23 C 0.20505(7) 0.54680(12) 0.04699(10) 0.0337(3) Uani 1 1 d . . .
H23 H 0.1905 0.4817 0.0233 0.040 Uiso 1 1 calc R . .
C24 C 0.18083(7) 0.62869(12) -0.00933(9) 0.0307(3) Uani 1 1 d . . .
H24 H 0.1499 0.6192 -0.0715 0.037 Uiso 1 1 calc R . .
C25 C 0.20160(7) 0.72474(11) 0.02454(9) 0.0271(3) Uani 1 1 d . . .
H25 H 0.1846 0.7805 -0.0144 0.033 Uiso 1 1 calc R . .
C26 C 0.24724(6) 0.73876(10) 0.11541(9) 0.0238(2) Uani 1 1 d . . .
H26 H 0.2618 0.8040 0.1388 0.029 Uiso 1 1 calc R . .
C31 C 0.38460(6) 0.76416(10) 0.31009(9) 0.0223(2) Uani 1 1 d . . .
C32 C 0.39772(7) 0.76643(12) 0.25245(10) 0.0287(3) Uani 1 1 d . . .
H32 H 0.3746 0.7260 0.2008 0.034 Uiso 1 1 calc R . .
C33 C 0.44474(7) 0.82798(13) 0.27087(12) 0.0358(3) Uani 1 1 d . . .
H33 H 0.4534 0.8299 0.2315 0.043 Uiso 1 1 calc R . .
C34 C 0.47889(7) 0.88643(12) 0.34649(12) 0.0367(4) Uani 1 1 d . . .
H34 H 0.5113 0.9277 0.3593 0.044 Uiso 1 1 calc R . .
C35 C 0.46575(7) 0.88479(12) 0.40359(11) 0.0347(3) Uani 1 1 d . . .
H35 H 0.4893 0.9252 0.4553 0.042 Uiso 1 1 calc R . .
C36 C 0.41837(7) 0.82440(11) 0.38572(10) 0.0284(3) Uani 1 1 d . . .
H36 H 0.4092 0.8242 0.4245 0.034 Uiso 1 1 calc R . .
C41 C 0.36901(6) 0.56135(10) 0.34650(8) 0.0218(2) Uani 1 1 d . . .
C42 C 0.41913(7) 0.53257(11) 0.35105(9) 0.0257(3) Uani 1 1 d . . .
H42 H 0.4316 0.5734 0.3254 0.031 Uiso 1 1 calc R . .
C43 C 0.45050(7) 0.44374(11) 0.39334(10) 0.0290(3) Uani 1 1 d . . .
H43 H 0.4840 0.4233 0.3957 0.035 Uiso 1 1 calc R . .
C44 C 0.43268(7) 0.38495(11) 0.43206(9) 0.0288(3) Uani 1 1 d . . .
H44 H 0.4546 0.3251 0.4618 0.035 Uiso 1 1 calc R . .
C45 C 0.38300(7) 0.41343(11) 0.42745(10) 0.0290(3) Uani 1 1 d . . .
H45 H 0.3711 0.3729 0.4540 0.035 Uiso 1 1 calc R . .
C46 C 0.35056(7) 0.50132(10) 0.38407(9) 0.0260(3) Uani 1 1 d . . .
H46 H 0.3162 0.5202 0.3801 0.031 Uiso 1 1 calc R . .
C51 C 0.29037(6) 0.72257(10) 0.33014(8) 0.0208(2) Uani 1 1 d . . .
C52 C 0.22929(6) 0.75811(10) 0.26986(8) 0.0221(2) Uani 1 1 d . . .
H52 H 0.2076 0.7552 0.2080 0.027 Uiso 1 1 calc R . .
C53 C 0.20031(7) 0.79776(10) 0.30065(9) 0.0242(3) Uani 1 1 d . . .
H53 H 0.1588 0.8213 0.2598 0.029 Uiso 1 1 calc R . .
C54 C 0.23226(7) 0.80282(10) 0.39132(9) 0.0246(3) Uani 1 1 d . . .
H54 H 0.2126 0.8305 0.4122 0.030 Uiso 1 1 calc R . .
C55 C 0.29312(7) 0.76726(11) 0.45159(9) 0.0257(3) Uani 1 1 d . . .
H55 H 0.3147 0.7709 0.5134 0.031 Uiso 1 1 calc R . .
C56 C 0.32238(6) 0.72648(11) 0.42153(9) 0.0242(3) Uani 1 1 d . . .
H56 H 0.3636 0.7016 0.4626 0.029 Uiso 1 1 calc R . .

loop_
_atom_site_aniso_label
_atom_site_aniso_U_11
_atom_site_aniso_U_22
_atom_site_aniso_U_33
_atom_site_aniso_U_23
_atom_site_aniso_U_13
_atom_site_aniso_U_12
Mn1 0.01736(12) 0.01769(12) 0.01835(12) 0.000 0.00917(10) 0.000
S1 0.01766(15) 0.02346(15) 0.02538(15) -0.00032(12) 0.00861(13) -0.00224(11)
C2 0.0285(7) 0.0189(5) 0.0212(5) -0.0008(4) 0.0161(5) -0.0023(5)
C5 0.0479(9) 0.0257(7) 0.0253(6) -0.0023(5) 0.0217(7) -0.0099(6)
N6 0.0780(13) 0.0348(8) 0.0373(8) -0.0079(6) 0.0300(9) -0.0249(8)
S11 0.02335(16) 0.03285(17) 0.02180(15) 0.00488(12) 0.01353(13) 0.00189(13)
C12 0.0228(6) 0.0237(6) 0.0271(6) -0.0027(5) 0.0160(5) -0.0033(5)
C13 0.0213(6) 0.0194(5) 0.0276(6) -0.0013(4) 0.0143(5) -0.0007(4)
S14 0.02342(15) 0.02135(14) 0.02141(14) 0.00295(11) 0.01253(12) 0.00460(11)
C15 0.0268(7) 0.0354(7) 0.0312(7) -0.0046(6) 0.0183(6) -0.0058(6)
N16 0.0367(8) 0.0605(10) 0.0382(7) -0.0085(7) 0.0269(7) -0.0087(7)
C17 0.0292(7) 0.0249(6) 0.0397(8) 0.0032(6) 0.0230(6) 0.0015(5)
N18 0.0369(8) 0.0353(7) 0.0631(10) 0.0127(7) 0.0345(8) 0.0094(6)
P20 0.01887(15) 0.02052(14) 0.01666(13) 0.00014(10) 0.01025(12) 0.00009(11)
C21 0.0203(6) 0.0239(6) 0.0164(5) -0.0006(4) 0.0103(5) 0.0012(4)
C22 0.0287(7) 0.0227(6) 0.0216(6) -0.0006(5) 0.0115(5) 0.0020(5)
C23 0.0342(8) 0.0280(7) 0.0229(6) -0.0050(5) 0.0110(6) 0.0009(6)
C24 0.0294(7) 0.0357(7) 0.0180(5) -0.0028(5) 0.0111(5) 0.0035(6)
C25 0.0271(7) 0.0324(7) 0.0202(6) 0.0044(5) 0.0145(5) 0.0054(5)
C26 0.0252(6) 0.0245(6) 0.0212(5) 0.0019(5) 0.0146(5) 0.0006(5)
C31 0.0197(6) 0.0209(5) 0.0226(6) 0.0017(4) 0.0118(5) 0.0005(4)
C32 0.0237(6) 0.0350(7) 0.0268(6) 0.0015(5) 0.0160(6) -0.0005(5)
C33 0.0257(7) 0.0454(9) 0.0377(8) 0.0102(7) 0.0210(7) 0.0020(6)
C34 0.0230(7) 0.0319(7) 0.0462(9) 0.0092(7) 0.0181(7) -0.0019(6)
C35 0.0282(7) 0.0256(7) 0.0360(8) -0.0030(6) 0.0141(6) -0.0053(6)
C36 0.0272(7) 0.0264(6) 0.0258(6) -0.0021(5) 0.0144(6) -0.0024(5)
C41 0.0201(6) 0.0227(5) 0.0177(5) 0.0005(4) 0.0098(5) 0.0006(4)
C42 0.0246(6) 0.0272(6) 0.0251(6) 0.0034(5) 0.0159(5) 0.0030(5)
C43 0.0265(7) 0.0284(7) 0.0298(7) 0.0023(5) 0.0170(6) 0.0052(5)
C44 0.0287(7) 0.0229(6) 0.0231(6) 0.0020(5) 0.0113(5) 0.0020(5)
C45 0.0319(7) 0.0248(6) 0.0265(6) 0.0029(5) 0.0170(6) -0.0023(5)
C46 0.0250(6) 0.0255(6) 0.0264(6) 0.0016(5) 0.0160(5) -0.0010(5)
C51 0.0199(6) 0.0223(5) 0.0189(5) 0.0001(4) 0.0119(5) -0.0004(4)
C52 0.0213(6) 0.0234(6) 0.0189(5) 0.0004(4) 0.0116(5) -0.0009(5)
C53 0.0213(6) 0.0248(6) 0.0233(6) 0.0011(5) 0.0129(5) 0.0007(5)
C54 0.0261(6) 0.0260(6) 0.0257(6) -0.0007(5) 0.0185(6) -0.0004(5)
C55 0.0272(7) 0.0299(6) 0.0201(5) -0.0003(5) 0.0152(5) -0.0008(5)
C56 0.0214(6) 0.0296(6) 0.0179(5) 0.0010(5) 0.0108(5) 0.0008(5)

loop_
_atom_type_symbol
_atom_type_description
_atom_type_scat_dispersion_real
_atom_type_scat_dispersion_imag
_atom_type_scat_source
C C 0.0033 0.0016 'International Tables Vol C Tables 4.2.6.8 and 6.1.1.4'
H H 0.0000 0.0000 'International Tables Vol C Tables 4.2.6.8 and 6.1.1.4'
N N 0.0061 0.0033 'International Tables Vol C Tables 4.2.6.8 and 6.1.1.4'
P P 0.1023 0.0942 'International Tables Vol C Tables 4.2.6.8 and 6.1.1.4'
S S 0.1246 0.1234 'International Tables Vol C Tables 4.2.6.8 and 6.1.1.4'
Mn Mn 0.3368 0.7283 'International Tables Vol C Tables 4.2.6.8 and 6.1.1.4'

loop_
_geom_angle_atom_site_label_1
_geom_angle_atom_site_label_2
_geom_angle_atom_site_label_3
_geom_angle
_geom_angle_site_symmetry_1
_geom_angle_site_symmetry_3
_geom_angle_publ_flag
S14 Mn1 S14 100.82(2) . 2 ?
S14 Mn1 S1 171.828(15) . 2 ?
S14 Mn1 S1 85.922(14) 2 2 ?
S14 Mn1 S1 85.923(14) . . ?
S14 Mn1 S1 171.829(15) 2 . ?
S1 Mn1 S1 87.76(2) 2 . ?
S14 Mn1 S11 87.658(15) . . ?
S14 Mn1 S11 87.327(15) 2 . ?
S1 Mn1 S11 88.053(15) 2 . ?
S1 Mn1 S11 97.636(16) . . ?
S14 Mn1 S11 87.328(15) . 2 ?
S14 Mn1 S11 87.657(15) 2 2 ?
S1 Mn1 S11 97.638(16) 2 2 ?
S1 Mn1 S11 88.057(15) . 2 ?
S11 Mn1 S11 172.13(2) . 2 ?
C2 S1 Mn1 103.78(5) . . ?
C2 C2 C5 121.40(9) 2 . ?
C2 C2 S1 122.28(4) 2 . ?
C5 C2 S1 116.31(11) . . ?
N6 C5 C2 178.59(17) . . ?
C12 S11 Mn1 103.09(5) . . ?
C13 C12 C15 121.49(13) . . ?
C13 C12 S11 122.21(11) . . ?
C15 C12 S11 116.29(11) . . ?
C12 C13 C17 120.63(14) . . ?
C12 C13 S14 122.30(11) . . ?
C17 C13 S14 117.03(11) . . ?
C13 S14 Mn1 103.13(5) . . ?
N16 C15 C12 177.71(18) . . ?
N18 C17 C13 178.56(19) . . ?
C21 P20 C31 108.06(6) . . ?
C21 P20 C51 109.50(6) . . ?
C31 P20 C51 110.72(6) . . ?
C21 P20 C41 110.95(6) . . ?
C31 P20 C41 107.78(6) . . ?
C51 P20 C41 109.81(6) . . ?
C22 C21 C26 120.47(12) . . ?
C22 C21 P20 120.40(10) . . ?
C26 C21 P20 119.10(10) . . ?
C23 C22 C21 119.34(13) . . ?
C24 C23 C22 120.18(14) . . ?
C23 C24 C25 120.56(13) . . ?
C26 C25 C24 119.80(13) . . ?
C25 C26 C21 119.65(13) . . ?
C36 C31 C32 119.94(13) . . ?
C36 C31 P20 121.06(11) . . ?
C32 C31 P20 118.81(11) . . ?
C33 C32 C31 120.00(15) . . ?
C34 C33 C32 120.13(16) . . ?
C33 C34 C35 120.03(15) . . ?
C34 C35 C36 120.66(15) . . ?
C35 C36 C31 119.24(15) . . ?
C46 C41 C42 120.24(12) . . ?
C46 C41 P20 120.99(11) . . ?
C42 C41 P20 118.76(10) . . ?
C43 C42 C41 119.70(13) . . ?
C44 C43 C42 119.91(14) . . ?
C45 C44 C43 120.36(13) . . ?
C44 C45 C46 120.31(14) . . ?
C45 C46 C41 119.46(14) . . ?
C52 C51 C56 120.10(12) . . ?
C52 C51 P20 119.52(10) . . ?
C56 C51 P20 120.35(10) . . ?
C53 C52 C51 119.97(12) . . ?
C54 C53 C52 120.01(13) . . ?
C53 C54 C55 120.15(13) . . ?
C56 C55 C54 120.36(12) . . ?
C55 C56 C51 119.40(13) . . ?

loop_
_geom_bond_atom_site_label_1
_geom_bond_atom_site_label_2
_geom_bond_distance
_geom_bond_site_symmetry_2
_geom_bond_publ_flag
Mn1 S14 2.3240(4) . ?
Mn1 S14 2.3240(4) 2 ?
Mn1 S1 2.3255(4) 2 ?
Mn1 S1 2.3256(4) . ?
Mn1 S11 2.3345(4) . ?
Mn1 S11 2.3345(4) 2 ?
S1 C2 1.7454(14) . ?
C2 C2 1.358(3) 2 ?
C2 C5 1.4373(19) . ?
C5 N6 1.153(2) . ?
S11 C12 1.7466(15) . ?
C12 C13 1.3602(19) . ?
C12 C15 1.436(2) . ?
C13 C17 1.440(2) . ?
C13 S14 1.7479(15) . ?
C15 N16 1.153(2) . ?
C17 N18 1.153(2) . ?
P20 C21 1.7928(13) . ?
P20 C31 1.8008(14) . ?
P20 C51 1.8039(14) . ?
P20 C41 1.8076(13) . ?
C21 C22 1.3961(18) . ?
C21 C26 1.4030(18) . ?
C22 C23 1.3949(19) . ?
C23 C24 1.389(2) . ?
C24 C25 1.394(2) . ?
C25 C26 1.3904(19) . ?
C31 C36 1.3981(19) . ?
C31 C32 1.399(2) . ?
C32 C33 1.392(2) . ?
C33 C34 1.384(3) . ?
C34 C35 1.389(3) . ?
C35 C36 1.395(2) . ?
C41 C46 1.3977(19) . ?
C41 C42 1.404(2) . ?
C42 C43 1.3947(19) . ?
C43 C44 1.393(2) . ?
C44 C45 1.391(2) . ?
C45 C46 1.396(2) . ?
C51 C52 1.4006(18) . ?
C51 C56 1.4035(18) . ?
C52 C53 1.394(2) . ?
C53 C54 1.3922(19) . ?
C54 C55 1.396(2) . ?
C55 C56 1.395(2) . ?
